data_4302583
loop_
_publ_author_name
'Janet Manono'
'Patricia A. Marzilli'
'Frank R. Fronczek'
'Luigi G. Marzilli'

_publ_section_title
;
New Porphyrins Bearing Pyridyl Peripheral Groups Linked by Secondary or
Tertiary Sulfonamide Groups: Synthesis and Structural Characterization
;
_journal_name_full 'Inorganic Chemistry'
_journal_page_first 5626
_journal_page_last 5635
_journal_paper_doi 10.1021/ic900600z
_journal_volume 48
_journal_year 2009
_chemical_formula_moiety 'C76 H94 Co4 N24 O16, 12(C H Cl3)'
_chemical_formula_sum 'C88 H106 Cl36 Co4 N24 O16'
_chemical_formula_weight 3267.89
_chemical_name_systematic
; 
 ? 
;
_space_group_IT_number 2
_symmetry_cell_setting triclinic
_symmetry_space_group_name_Hall '-P 1'
_symmetry_space_group_name_H-M 'P -1'
_atom_sites_solution_hydrogens geom
_atom_sites_solution_primary direct
_atom_sites_solution_secondary difmap
_audit_creation_method SHELXL-97
_cell_angle_alpha 72.830(9)
_cell_angle_beta 73.905(7)
_cell_angle_gamma 75.270(9)
_cell_formula_units_Z 1
_cell_length_a 13.356(2)
_cell_length_b 13.893(2)
_cell_length_c 19.974(4)
_cell_measurement_reflns_used 8249
_cell_measurement_temperature 90
_cell_measurement_theta_max 23.0
_cell_measurement_theta_min 2.5
_cell_volume 3341.7(10)
_computing_cell_refinement 'HKL Scalepack (Otwinowski & Minor 1997)'
_computing_data_collection 'COLLECT (Nonius, 2000)'
_computing_data_reduction 'HKL Denzo and Scalepack (Otwinowski & Minor 1997)'
_computing_molecular_graphics 'ORTEP-3 for Windows (Farrugia, 1997)'
_computing_publication_material 'SHELXL-97 (Sheldrick, 1997)'
_computing_structure_refinement 'SHELXL-97 (Sheldrick, 1997)'
_computing_structure_solution 'SIR97 (Altomare  et al., 1999)'
_diffrn_ambient_temperature 90
_diffrn_measured_fraction_theta_full 0.983
_diffrn_measured_fraction_theta_max 0.983
_diffrn_measurement_device 'Nonius KappaCCD (with Oxford Cryostream)'
_diffrn_measurement_method ' \w scans with \k offsets'
_diffrn_radiation_monochromator graphite
_diffrn_radiation_source 'fine-focus sealed tube'
_diffrn_radiation_type MoK\a
_diffrn_radiation_wavelength 0.71073
_diffrn_reflns_av_R_equivalents 0.038
_diffrn_reflns_av_sigmaI/netI 0.0643
_diffrn_reflns_limit_h_max 13
_diffrn_reflns_limit_h_min -14
_diffrn_reflns_limit_k_max 15
_diffrn_reflns_limit_k_min -15
_diffrn_reflns_limit_l_max 21
_diffrn_reflns_limit_l_min -21
_diffrn_reflns_number 34116
_diffrn_reflns_theta_full 23.0
_diffrn_reflns_theta_max 23.0
_diffrn_reflns_theta_min 2.6
_diffrn_standards_number 0
_exptl_absorpt_coefficient_mu 1.272
_exptl_absorpt_correction_T_max 0.883
_exptl_absorpt_correction_T_min 0.598
_exptl_absorpt_correction_type multi-scan
_exptl_absorpt_process_details 'HKL Scalepack (Otwinowski & Minor 1997)'
_exptl_crystal_colour orange
_exptl_crystal_density_diffrn 1.624
_exptl_crystal_density_method 'not measured'
_exptl_crystal_description lath
_exptl_crystal_F_000 1650
_exptl_crystal_size_max 0.45
_exptl_crystal_size_mid 0.18
_exptl_crystal_size_min 0.10
_refine_diff_density_max 0.85
_refine_diff_density_min -0.57
_refine_diff_density_rms 0.091
_refine_ls_extinction_method none
_refine_ls_goodness_of_fit_ref 1.028
_refine_ls_hydrogen_treatment mixed
_refine_ls_matrix_type full
_refine_ls_number_parameters 795
_refine_ls_number_reflns 9107
_refine_ls_number_restraints 0
_refine_ls_restrained_S_all 1.028
_refine_ls_R_factor_all 0.084
_refine_ls_R_factor_gt 0.051
_refine_ls_shift/su_max 0.004
_refine_ls_shift/su_mean 0.000
_refine_ls_structure_factor_coef Fsqd
_refine_ls_weighting_details 'calc w=1/[\s^2^(Fo^2^)+(0.0597P)^2^+8.7156P] where P=(Fo^2^+2Fc^2^)/3'
_refine_ls_weighting_scheme calc
_refine_ls_wR_factor_gt 0.120
_refine_ls_wR_factor_ref 0.136
_reflns_number_gt 6498
_reflns_number_total 9107
_reflns_threshold_expression I>2\s(I)
_cod_data_source_file ic900600z_si_003_3.cif
_cod_data_source_block Manono9
_cod_original_sg_symbol_H-M 'P -1 '
_cod_database_code 4302583

loop_
_symmetry_equiv_pos_as_xyz
'x, y, z'
'-x, -y, -z'

loop_
_atom_site_label
_atom_site_type_symbol
_atom_site_fract_x
_atom_site_fract_y
_atom_site_fract_z
_atom_site_U_iso_or_equiv
_atom_site_adp_type
_atom_site_occupancy
_atom_site_symmetry_multiplicity
_atom_site_calc_flag
_atom_site_refinement_flags
_atom_site_disorder_assembly
_atom_site_disorder_group
Co1 Co 0.57663(5) 1.02287(6) 0.71026(4) 0.0217(2) Uani 1 1 d . . .
Co2 Co 1.11822(5) 0.68275(5) 0.12178(4) 0.0219(2) Uani 1 1 d . . .
O1 O 0.3631(3) 1.1118(3) 0.7014(2) 0.0320(10) Uani 1 1 d . . .
H1O H 0.431(5) 1.157(5) 0.642(3) 0.048 Uiso 1 1 d . . .
O2 O 0.6555(3) 0.8752(3) 0.8272(2) 0.0246(9) Uani 1 1 d . . .
O3 O 0.4992(3) 1.1776(3) 0.5955(2) 0.0316(10) Uani 1 1 d . . .
O4 O 0.7907(3) 0.9355(3) 0.71997(19) 0.0255(9) Uani 1 1 d . . .
H4O H 0.721(5) 0.895(4) 0.783(3) 0.038 Uiso 1 1 d . . .
O5 O 1.2166(3) 0.6833(3) 0.2319(2) 0.0290(10) Uani 1 1 d . . .
H5O H 1.226(5) 0.622(5) 0.224(3) 0.043 Uiso 1 1 d . . .
O6 O 0.9843(3) 0.8513(3) 0.04648(19) 0.0268(9) Uani 1 1 d . . .
H6 H 0.9875 0.8024 0.0288 0.040 Uiso 1 1 calc R . .
O7 O 1.2595(3) 0.5201(3) 0.19504(19) 0.0290(9) Uani 1 1 d . . .
O8 O 1.0270(3) 0.6860(3) 0.00883(19) 0.0269(9) Uani 1 1 d . . .
N1 N 0.4271(3) 0.5435(3) 0.5933(2) 0.0220(10) Uani 1 1 d . . .
N2 N 0.6085(3) 0.5967(3) 0.4748(2) 0.0208(10) Uani 1 1 d . . .
H2N H 0.5634 0.5554 0.4843 0.025 Uiso 1 1 calc R . .
N3 N 0.5694(3) 0.9061(3) 0.6673(2) 0.0219(11) Uani 1 1 d . . .
N4 N 0.9887(3) 0.6356(3) 0.1966(2) 0.0209(10) Uani 1 1 d . . .
N5 N 0.4280(3) 1.0437(3) 0.7416(3) 0.0255(11) Uani 1 1 d . . .
N6 N 0.5684(3) 0.9320(3) 0.8019(2) 0.0215(10) Uani 1 1 d . . .
N7 N 0.5861(4) 1.1191(3) 0.6208(2) 0.0266(11) Uani 1 1 d . . .
N8 N 0.7257(3) 1.0046(3) 0.6797(2) 0.0237(11) Uani 1 1 d . . .
N9 N 1.1514(3) 0.7377(4) 0.1868(2) 0.0224(11) Uani 1 1 d . . .
N10 N 1.0411(3) 0.8182(3) 0.0985(2) 0.0232(11) Uani 1 1 d . . .
N11 N 1.2039(3) 0.5515(3) 0.1421(2) 0.0242(11) Uani 1 1 d . . .
N12 N 1.0921(3) 0.6303(3) 0.0527(2) 0.0224(11) Uani 1 1 d . . .
C1 C 0.3371(4) 0.5164(4) 0.6420(3) 0.0234(13) Uani 1 1 d . . .
C2 C 0.3034(4) 0.5760(4) 0.6953(3) 0.0318(15) Uani 1 1 d . . .
H2 H 0.2439 0.5714 0.7346 0.038 Uiso 1 1 calc R . .
C3 C 0.3723(4) 0.6391(4) 0.6786(3) 0.0307(15) Uani 1 1 d . . .
H3 H 0.3701 0.6882 0.7037 0.037 Uiso 1 1 calc R . .
C4 C 0.4504(4) 0.6191(4) 0.6155(3) 0.0252(13) Uani 1 1 d . . .
C5 C 0.5346(4) 0.6698(4) 0.5808(3) 0.0241(13) Uani 1 1 d . . .
C6 C 0.6073(4) 0.6591(4) 0.5170(3) 0.0222(13) Uani 1 1 d . . .
C7 C 0.6930(4) 0.7115(4) 0.4823(3) 0.0228(13) Uani 1 1 d . . .
H7 H 0.7125 0.7595 0.4995 0.027 Uiso 1 1 calc R . .
C8 C 0.7425(4) 0.6820(4) 0.4209(3) 0.0221(13) Uani 1 1 d . . .
H8 H 0.8018 0.7062 0.3870 0.026 Uiso 1 1 calc R . .
C9 C 0.6896(4) 0.6077(4) 0.4159(3) 0.0201(12) Uani 1 1 d . . .
C10 C 0.7157(4) 0.5566(4) 0.3612(3) 0.0205(12) Uani 1 1 d . . .
C11 C 0.5478(4) 0.7507(4) 0.6127(3) 0.0218(13) Uani 1 1 d . . .
C12 C 0.5959(4) 0.7293(4) 0.6690(3) 0.0265(14) Uani 1 1 d . . .
H12 H 0.6224 0.6601 0.6906 0.032 Uiso 1 1 calc R . .
C13 C 0.6062(4) 0.8078(4) 0.6947(3) 0.0259(14) Uani 1 1 d . . .
H13 H 0.6408 0.7908 0.7334 0.031 Uiso 1 1 calc R . .
C14 C 0.5220(5) 0.9272(5) 0.6119(3) 0.0311(14) Uani 1 1 d . . .
H14 H 0.4948 0.9968 0.5914 0.037 Uiso 1 1 calc R . .
C15 C 0.5113(5) 0.8520(5) 0.5837(3) 0.0304(15) Uani 1 1 d . . .
H15 H 0.4785 0.8704 0.5440 0.036 Uiso 1 1 calc R . .
C16 C 0.8108(4) 0.5811(4) 0.3030(3) 0.0202(12) Uani 1 1 d . . .
C17 C 0.9108(4) 0.5586(4) 0.3177(3) 0.0246(13) Uani 1 1 d . . .
H17 H 0.9205 0.5240 0.3648 0.030 Uiso 1 1 calc R . .
C18 C 0.9966(4) 0.5862(4) 0.2639(3) 0.0209(13) Uani 1 1 d . . .
H18 H 1.0644 0.5692 0.2754 0.025 Uiso 1 1 calc R . .
C19 C 0.8921(4) 0.6571(4) 0.1817(3) 0.0255(13) Uani 1 1 d . . .
H19 H 0.8848 0.6917 0.1341 0.031 Uiso 1 1 calc R . .
C20 C 0.8028(4) 0.6311(4) 0.2329(3) 0.0273(14) Uani 1 1 d . . .
H20 H 0.7361 0.6476 0.2199 0.033 Uiso 1 1 calc R . .
C21 C 0.3902(4) 0.9897(4) 0.8048(3) 0.0282(14) Uani 1 1 d . . .
C22 C 0.4746(4) 0.9206(4) 0.8400(3) 0.0241(13) Uani 1 1 d . . .
C23 C 0.2756(4) 0.9979(5) 0.8387(3) 0.0400(16) Uani 1 1 d . . .
H23A H 0.2359 1.0612 0.8133 0.060 Uiso 1 1 calc R . .
H23B H 0.2644 0.9992 0.8891 0.060 Uiso 1 1 calc R . .
H23C H 0.2507 0.9388 0.8363 0.060 Uiso 1 1 calc R . .
C24 C 0.4554(5) 0.8450(5) 0.9104(3) 0.0371(15) Uani 1 1 d . . .
H24A H 0.5165 0.7885 0.9125 0.056 Uiso 1 1 calc R . .
H24B H 0.3917 0.8182 0.9158 0.056 Uiso 1 1 calc R . .
H24C H 0.4452 0.8786 0.9492 0.056 Uiso 1 1 calc R . .
C25 C 0.6805(4) 1.1290(4) 0.5822(3) 0.0270(14) Uani 1 1 d . . .
C26 C 0.7639(4) 1.0596(4) 0.6175(3) 0.0245(13) Uani 1 1 d . . .
C27 C 0.7015(5) 1.2037(5) 0.5109(3) 0.0393(16) Uani 1 1 d . . .
H27A H 0.7148 1.1686 0.4724 0.059 Uiso 1 1 calc R . .
H27B H 0.7637 1.2322 0.5064 0.059 Uiso 1 1 calc R . .
H27C H 0.6397 1.2594 0.5070 0.059 Uiso 1 1 calc R . .
C28 C 0.8798(4) 1.0550(5) 0.5838(3) 0.0322(15) Uani 1 1 d . . .
H28A H 0.9218 1.0102 0.6183 0.048 Uiso 1 1 calc R . .
H28B H 0.8961 1.1241 0.5699 0.048 Uiso 1 1 calc R . .
H28C H 0.8974 1.0277 0.5411 0.048 Uiso 1 1 calc R . .
C29 C 0.5766(4) 1.1363(4) 0.7530(3) 0.0275(14) Uani 1 1 d . . .
H29A H 0.6316 1.1752 0.7225 0.041 Uiso 1 1 calc R . .
H29B H 0.5912 1.1073 0.8011 0.041 Uiso 1 1 calc R . .
H29C H 0.5071 1.1821 0.7562 0.041 Uiso 1 1 calc R . .
C30 C 1.1118(4) 0.8326(4) 0.1861(3) 0.0248(13) Uani 1 1 d . . .
C31 C 1.0461(4) 0.8816(4) 0.1331(3) 0.0214(13) Uani 1 1 d . . .
C32 C 1.1345(4) 0.8884(5) 0.2325(3) 0.0305(14) Uani 1 1 d . . .
H32A H 1.1410 0.8416 0.2792 0.046 Uiso 1 1 calc R . .
H32B H 1.0764 0.9465 0.2393 0.046 Uiso 1 1 calc R . .
H32C H 1.2010 0.9136 0.2092 0.046 Uiso 1 1 calc R . .
C33 C 0.9949(4) 0.9924(4) 0.1187(3) 0.0310(14) Uani 1 1 d . . .
H33A H 0.9560 1.0080 0.0806 0.046 Uiso 1 1 calc R . .
H33B H 1.0496 1.0347 0.1035 0.046 Uiso 1 1 calc R . .
H33C H 0.9456 1.0072 0.1625 0.046 Uiso 1 1 calc R . .
C34 C 1.2089(4) 0.4911(4) 0.1019(3) 0.0263(14) Uani 1 1 d . . .
C35 C 1.1445(4) 0.5384(4) 0.0483(3) 0.0254(13) Uani 1 1 d . . .
C36 C 1.2723(4) 0.3852(4) 0.1092(3) 0.0326(15) Uani 1 1 d . . .
H36A H 1.3214 0.3744 0.1404 0.049 Uiso 1 1 calc R . .
H36B H 1.3127 0.3758 0.0618 0.049 Uiso 1 1 calc R . .
H36C H 1.2246 0.3357 0.1304 0.049 Uiso 1 1 calc R . .
C37 C 1.1427(5) 0.4871(5) -0.0073(3) 0.0354(15) Uani 1 1 d . . .
H37A H 1.0950 0.5319 -0.0380 0.053 Uiso 1 1 calc R . .
H37B H 1.1175 0.4223 0.0163 0.053 Uiso 1 1 calc R . .
H37C H 1.2145 0.4732 -0.0366 0.053 Uiso 1 1 calc R . .
C38 C 1.2432(4) 0.7297(4) 0.0483(3) 0.0276(14) Uani 1 1 d . . .
H38A H 1.2188 0.7921 0.0137 0.041 Uiso 1 1 calc R . .
H38B H 1.2812 0.6758 0.0230 0.041 Uiso 1 1 calc R . .
H38C H 1.2908 0.7443 0.0720 0.041 Uiso 1 1 calc R . .
Cl1 Cl 0.16933(12) 0.73062(12) 0.83071(8) 0.0387(4) Uani 1 1 d . . .
Cl2 Cl -0.04287(12) 0.81512(11) 0.80411(8) 0.0360(4) Uani 1 1 d . . .
Cl3 Cl 0.03478(11) 0.59628(11) 0.83140(8) 0.0325(4) Uani 1 1 d . . .
Cl4 Cl 0.13605(11) 1.34004(11) 0.29441(8) 0.0341(4) Uani 1 1 d . . .
Cl5 Cl -0.06611(11) 1.27604(12) 0.36572(8) 0.0387(4) Uani 1 1 d . . .
Cl6 Cl 0.11209(13) 1.20200(13) 0.43553(8) 0.0442(4) Uani 1 1 d . . .
Cl7 Cl 0.28289(12) 0.98498(12) 0.05111(9) 0.0439(4) Uani 1 1 d . . .
Cl8 Cl 0.42049(12) 1.11236(13) -0.05653(9) 0.0446(4) Uani 1 1 d . . .
Cl9 Cl 0.20818(12) 1.20351(12) 0.00514(8) 0.0403(4) Uani 1 1 d . . .
Cl10 Cl 0.2035(2) 0.92051(16) 0.68659(11) 0.0801(7) Uani 1 1 d . . .
Cl11 Cl 0.27745(14) 1.02977(12) 0.54097(9) 0.0460(4) Uani 1 1 d . . .
Cl12 Cl 0.09993(14) 1.12794(16) 0.63249(12) 0.0689(6) Uani 1 1 d . . .
Cl13 Cl 0.09417(19) 0.65555(17) 0.45961(13) 0.0868(7) Uani 1 1 d . . .
Cl14 Cl 0.31720(18) 0.60911(16) 0.39394(13) 0.0788(6) Uani 1 1 d . . .
Cl15 Cl 0.17328(16) 0.48277(13) 0.39673(11) 0.0629(6) Uani 1 1 d . . .
Cl16 Cl 0.5524(3) 0.6322(3) 0.09795(18) 0.1314(12) Uani 1 1 d . . .
Cl17 Cl 0.5691(2) 0.4131(2) 0.14279(15) 0.1128(10) Uani 1 1 d . . .
C1S C 0.0377(4) 0.7117(4) 0.8518(3) 0.0329(15) Uani 1 1 d . . .
H1S H 0.0085 0.7055 0.9044 0.039 Uiso 1 1 calc R . .
C2S C 0.0740(4) 1.2391(5) 0.3527(3) 0.0310(14) Uani 1 1 d . . .
H2S H 0.0971 1.1791 0.3305 0.037 Uiso 1 1 calc R . .
C3S C 0.3176(4) 1.1067(5) 0.0222(3) 0.0355(15) Uani 1 1 d . . .
H3S H 0.3442 1.1182 0.0608 0.043 Uiso 1 1 calc R . .
C4S C 0.2207(5) 1.0402(5) 0.6302(3) 0.0461(18) Uani 1 1 d . . .
H4S H 0.2701 1.0671 0.6467 0.055 Uiso 1 1 calc R . .
C5S C 0.1879(7) 0.6036(6) 0.3953(5) 0.070(2) Uani 1 1 d . . .
H5S H 0.1735 0.6484 0.3483 0.085 Uiso 1 1 calc R . .
C6S C 0.4945(12) 0.5465(11) 0.1557(8) 0.049(4) Uani 0.50 1 d P A 1
H6S H 0.4243 0.5560 0.1435 0.059 Uiso 0.50 1 calc PR A 1
Cl18 Cl 0.4658(3) 0.5610(3) 0.2422(2) 0.0598(10) Uani 0.50 1 d P A 1
C7S C 0.5004(10) 0.5183(12) 0.1054(9) 0.060(4) Uani 0.50 1 d P A 2
H7S H 0.4265 0.5253 0.1353 0.072 Uiso 0.50 1 calc PR A 2
Cl19 Cl 0.4937(4) 0.5266(4) 0.0169(2) 0.0712(13) Uani 0.50 1 d P . 2

loop_
_atom_site_aniso_label
_atom_site_aniso_U_11
_atom_site_aniso_U_22
_atom_site_aniso_U_33
_atom_site_aniso_U_23
_atom_site_aniso_U_13
_atom_site_aniso_U_12
Co1 0.0209(4) 0.0246(4) 0.0239(4) -0.0070(3) -0.0051(3) -0.0102(3)
Co2 0.0189(4) 0.0236(4) 0.0227(4) -0.0042(3) -0.0004(3) -0.0091(3)
O1 0.025(2) 0.036(2) 0.038(2) -0.006(2) -0.013(2) -0.0075(19)
O2 0.021(2) 0.029(2) 0.026(2) -0.0077(18) -0.0061(18) -0.0065(18)
O3 0.032(2) 0.029(2) 0.039(3) -0.0023(19) -0.020(2) -0.0102(19)
O4 0.024(2) 0.025(2) 0.029(2) -0.0075(18) -0.0058(18) -0.0072(18)
O5 0.024(2) 0.029(2) 0.036(2) -0.006(2) -0.0082(19) -0.0097(19)
O6 0.031(2) 0.025(2) 0.029(2) -0.0058(18) -0.0118(19) -0.0088(18)
O7 0.026(2) 0.030(2) 0.030(2) -0.0003(18) -0.0082(19) -0.0083(18)
O8 0.031(2) 0.027(2) 0.025(2) -0.0046(18) -0.0085(19) -0.0080(18)
N1 0.023(2) 0.026(3) 0.021(3) -0.010(2) -0.002(2) -0.011(2)
N2 0.024(2) 0.021(3) 0.021(3) -0.008(2) 0.002(2) -0.015(2)
N3 0.023(2) 0.023(3) 0.021(3) -0.006(2) -0.002(2) -0.009(2)
N4 0.021(3) 0.020(3) 0.026(3) -0.009(2) -0.007(2) -0.004(2)
N5 0.023(3) 0.029(3) 0.032(3) -0.014(2) -0.009(2) -0.006(2)
N6 0.022(3) 0.025(3) 0.020(3) -0.005(2) -0.004(2) -0.009(2)
N7 0.031(3) 0.026(3) 0.028(3) -0.003(2) -0.015(2) -0.010(2)
N8 0.024(3) 0.025(3) 0.027(3) -0.007(2) -0.007(2) -0.010(2)
N9 0.020(2) 0.028(3) 0.018(3) 0.000(2) -0.005(2) -0.009(2)
N10 0.020(2) 0.032(3) 0.020(3) -0.006(2) -0.001(2) -0.013(2)
N11 0.017(2) 0.031(3) 0.021(3) -0.002(2) 0.003(2) -0.013(2)
N12 0.022(2) 0.024(3) 0.018(3) 0.002(2) 0.003(2) -0.013(2)
C1 0.022(3) 0.030(3) 0.019(3) -0.008(3) 0.001(3) -0.011(3)
C2 0.029(3) 0.042(4) 0.028(4) -0.017(3) 0.009(3) -0.020(3)
C3 0.032(3) 0.039(4) 0.031(4) -0.021(3) 0.005(3) -0.020(3)
C4 0.027(3) 0.029(3) 0.024(3) -0.010(3) -0.001(3) -0.014(3)
C5 0.022(3) 0.025(3) 0.029(3) -0.010(3) -0.005(3) -0.009(3)
C6 0.024(3) 0.024(3) 0.021(3) -0.005(3) -0.004(3) -0.010(2)
C7 0.023(3) 0.026(3) 0.025(3) -0.006(3) -0.006(3) -0.012(3)
C8 0.020(3) 0.028(3) 0.021(3) -0.008(3) -0.001(3) -0.013(3)
C9 0.019(3) 0.024(3) 0.018(3) -0.005(2) -0.003(2) -0.008(2)
C10 0.018(3) 0.025(3) 0.021(3) -0.006(3) -0.001(2) -0.008(2)
C11 0.019(3) 0.026(4) 0.018(3) -0.005(3) 0.005(2) -0.011(2)
C12 0.030(3) 0.021(3) 0.034(4) -0.009(3) -0.012(3) -0.004(3)
C13 0.025(3) 0.032(4) 0.026(3) -0.013(3) -0.007(3) -0.006(3)
C14 0.040(4) 0.028(4) 0.028(4) -0.002(3) -0.012(3) -0.012(3)
C15 0.038(4) 0.043(4) 0.019(3) -0.009(3) -0.009(3) -0.019(3)
C16 0.024(3) 0.017(3) 0.023(3) -0.007(2) -0.001(3) -0.012(2)
C17 0.024(3) 0.029(3) 0.020(3) -0.004(3) -0.003(3) -0.009(3)
C18 0.019(3) 0.018(3) 0.028(4) -0.007(3) -0.009(3) -0.002(2)
C19 0.029(3) 0.029(3) 0.021(3) -0.005(3) -0.005(3) -0.014(3)
C20 0.016(3) 0.040(4) 0.029(4) -0.008(3) -0.002(3) -0.012(3)
C21 0.024(3) 0.036(4) 0.029(4) -0.013(3) 0.000(3) -0.015(3)
C22 0.029(3) 0.027(3) 0.020(3) -0.011(3) 0.003(3) -0.014(3)
C23 0.026(3) 0.055(4) 0.035(4) -0.011(3) 0.003(3) -0.011(3)
C24 0.032(3) 0.043(4) 0.034(4) -0.007(3) 0.001(3) -0.015(3)
C25 0.033(4) 0.028(3) 0.026(3) -0.007(3) -0.002(3) -0.020(3)
C26 0.027(3) 0.023(3) 0.028(4) -0.008(3) -0.001(3) -0.016(3)
C27 0.049(4) 0.044(4) 0.031(4) 0.001(3) -0.012(3) -0.028(3)
C28 0.032(3) 0.039(4) 0.030(4) -0.011(3) 0.005(3) -0.023(3)
C29 0.027(3) 0.030(3) 0.033(4) -0.014(3) -0.005(3) -0.012(3)
C30 0.022(3) 0.028(4) 0.024(3) -0.003(3) 0.004(3) -0.016(3)
C31 0.016(3) 0.023(3) 0.025(3) -0.002(3) 0.001(2) -0.012(2)
C32 0.030(3) 0.038(4) 0.030(3) -0.010(3) -0.004(3) -0.018(3)
C33 0.027(3) 0.028(4) 0.040(4) -0.009(3) -0.006(3) -0.011(3)
C34 0.022(3) 0.026(3) 0.028(3) -0.006(3) 0.003(3) -0.009(3)
C35 0.027(3) 0.025(4) 0.023(3) -0.005(3) 0.006(3) -0.017(3)
C36 0.029(3) 0.026(4) 0.037(4) -0.006(3) 0.000(3) -0.005(3)
C37 0.039(4) 0.032(4) 0.037(4) -0.013(3) 0.001(3) -0.013(3)
C38 0.022(3) 0.028(3) 0.028(3) 0.000(3) 0.002(3) -0.013(3)
Cl1 0.0321(8) 0.0437(10) 0.0429(10) -0.0103(8) -0.0044(7) -0.0162(7)
Cl2 0.0416(9) 0.0317(9) 0.0387(9) -0.0132(7) -0.0143(7) -0.0023(7)
Cl3 0.0359(8) 0.0311(9) 0.0330(9) -0.0096(7) -0.0038(7) -0.0131(7)
Cl4 0.0300(8) 0.0335(9) 0.0382(9) -0.0059(7) -0.0057(7) -0.0104(7)
Cl5 0.0304(8) 0.0483(10) 0.0370(9) -0.0109(8) -0.0015(7) -0.0124(7)
Cl6 0.0520(10) 0.0507(11) 0.0328(9) -0.0052(8) -0.0154(8) -0.0138(8)
Cl7 0.0378(9) 0.0366(10) 0.0494(11) -0.0077(8) 0.0037(8) -0.0110(7)
Cl8 0.0353(9) 0.0482(11) 0.0433(10) -0.0091(8) 0.0044(8) -0.0121(8)
Cl9 0.0346(9) 0.0394(10) 0.0454(10) -0.0138(8) -0.0075(8) -0.0017(7)
Cl10 0.1243(19) 0.0655(14) 0.0552(13) 0.0082(11) -0.0139(12) -0.0589(14)
Cl11 0.0587(11) 0.0419(10) 0.0431(10) -0.0033(8) -0.0209(8) -0.0172(8)
Cl12 0.0403(10) 0.0809(15) 0.1003(16) -0.0392(12) -0.0012(10) -0.0321(10)
Cl13 0.0995(18) 0.0721(15) 0.0876(17) -0.0454(13) 0.0197(13) -0.0274(13)
Cl14 0.0796(15) 0.0563(13) 0.1058(18) -0.0192(12) -0.0263(13) -0.0158(11)
Cl15 0.0844(14) 0.0388(11) 0.0795(14) -0.0194(10) -0.0472(12) 0.0019(10)
Cl16 0.123(2) 0.134(3) 0.152(3) -0.084(2) 0.043(2) -0.073(2)
Cl17 0.112(2) 0.119(2) 0.096(2) -0.0007(16) -0.0585(17) 0.0067(17)
C1S 0.033(3) 0.037(4) 0.034(4) -0.011(3) -0.007(3) -0.013(3)
C2S 0.028(3) 0.036(4) 0.031(4) -0.011(3) -0.001(3) -0.011(3)
C3S 0.032(3) 0.042(4) 0.034(4) -0.008(3) -0.006(3) -0.011(3)
C4S 0.057(4) 0.045(4) 0.046(4) 0.002(3) -0.019(4) -0.033(4)
C5S 0.082(6) 0.060(5) 0.077(6) -0.036(5) -0.012(5) -0.010(5)
C6S 0.053(9) 0.047(9) 0.045(9) -0.018(8) -0.003(8) -0.004(7)
Cl18 0.047(2) 0.066(3) 0.070(3) -0.027(2) -0.0229(19) 0.0074(19)
C7S 0.020(7) 0.083(12) 0.080(12) -0.011(10) -0.009(8) -0.025(7)
Cl19 0.055(2) 0.085(4) 0.064(4) -0.013(2) 0.003(2) -0.022(3)

loop_
_atom_type_symbol
_atom_type_description
_atom_type_scat_dispersion_real
_atom_type_scat_dispersion_imag
_atom_type_scat_source
C C 0.0033 0.0016 'International Tables Vol C Tables 4.2.6.8 and 6.1.1.4'
H H 0.0000 0.0000 'International Tables Vol C Tables 4.2.6.8 and 6.1.1.4'
Cl Cl 0.1484 0.1585 'International Tables Vol C Tables 4.2.6.8 and 6.1.1.4'
Co Co 0.3494 0.9721 'International Tables Vol C Tables 4.2.6.8 and 6.1.1.4'
N N 0.0061 0.0033 'International Tables Vol C Tables 4.2.6.8 and 6.1.1.4'
O O 0.0106 0.0060 'International Tables Vol C Tables 4.2.6.8 and 6.1.1.4'

loop_
_geom_angle_atom_site_label_1
_geom_angle_atom_site_label_2
_geom_angle_atom_site_label_3
_geom_angle
_geom_angle_site_symmetry_1
_geom_angle_site_symmetry_3
_geom_angle_publ_flag
N5 Co1 N7 98.9(2) . . ?
N5 Co1 N6 81.5(2) . . ?
N7 Co1 N6 176.86(18) . . ?
N5 Co1 N8 178.66(19) . . ?
N7 Co1 N8 81.0(2) . . ?
N6 Co1 N8 98.51(19) . . ?
N5 Co1 C29 88.7(2) . . ?
N7 Co1 C29 87.4(2) . . ?
N6 Co1 C29 89.5(2) . . ?
N8 Co1 C29 90.0(2) . . ?
N5 Co1 N3 88.83(17) . . ?
N7 Co1 N3 92.90(18) . . ?
N6 Co1 N3 90.23(18) . . ?
N8 Co1 N3 92.51(17) . . ?
C29 Co1 N3 177.5(2) . . ?
N9 Co2 N12 176.60(18) . . ?
N9 Co2 N11 97.9(2) . . ?
N12 Co2 N11 81.9(2) . . ?
N9 Co2 N10 80.67(19) . . ?
N12 Co2 N10 99.26(19) . . ?
N11 Co2 N10 176.00(18) . . ?
N9 Co2 C38 88.9(2) . . ?
N12 Co2 C38 87.7(2) . . ?
N11 Co2 C38 88.0(2) . . ?
N10 Co2 C38 88.2(2) . . ?
N9 Co2 N4 91.32(17) . . ?
N12 Co2 N4 92.08(17) . . ?
N11 Co2 N4 92.52(17) . . ?
N10 Co2 N4 91.26(17) . . ?
C38 Co2 N4 179.4(2) . . ?
N5 O1 H1O 104(2) . . ?
N6 O2 H4O 103(3) . . ?
N7 O3 H1O 103(3) . . ?
N8 O4 H4O 104(2) . . ?
N9 O5 H5O 100(4) . . ?
N10 O6 H6 109.5 . . ?
C1 N1 C4 105.2(4) . . ?
C9 N2 C6 110.1(4) . . ?
C9 N2 H2N 124.9 . . ?
C6 N2 H2N 124.9 . . ?
C13 N3 C14 116.9(5) . . ?
C13 N3 Co1 122.4(4) . . ?
C14 N3 Co1 120.6(4) . . ?
C18 N4 C19 117.1(5) . . ?
C18 N4 Co2 120.6(3) . . ?
C19 N4 Co2 122.2(4) . . ?
C21 N5 O1 121.0(4) . . ?
C21 N5 Co1 116.8(4) . . ?
O1 N5 Co1 122.1(3) . . ?
C22 N6 O2 119.8(4) . . ?
C22 N6 Co1 117.0(4) . . ?
O2 N6 Co1 123.1(3) . . ?
C25 N7 O3 119.5(5) . . ?
C25 N7 Co1 117.4(4) . . ?
O3 N7 Co1 123.1(3) . . ?
C26 N8 O4 120.9(4) . . ?
C26 N8 Co1 117.2(4) . . ?
O4 N8 Co1 121.9(3) . . ?
C30 N9 O5 119.4(4) . . ?
C30 N9 Co2 117.3(4) . . ?
O5 N9 Co2 123.3(3) . . ?
C31 N10 O6 119.5(4) . . ?
C31 N10 Co2 117.4(4) . . ?
O6 N10 Co2 123.0(3) . . ?
C34 N11 O7 120.6(4) . . ?
C34 N11 Co2 116.4(4) . . ?
O7 N11 Co2 122.9(3) . . ?
C35 N12 O8 122.3(4) . . ?
C35 N12 Co2 115.9(4) . . ?
O8 N12 Co2 121.8(3) . . ?
N1 C1 C10 124.5(5) . 2_666 ?
N1 C1 C2 110.6(4) . . ?
C10 C1 C2 124.9(5) 2_666 . ?
C3 C2 C1 106.7(5) . . ?
C3 C2 H2 126.7 . . ?
C1 C2 H2 126.7 . . ?
C2 C3 C4 107.8(5) . . ?
C2 C3 H3 126.1 . . ?
C4 C3 H3 126.1 . . ?
N1 C4 C5 124.7(5) . . ?
N1 C4 C3 109.8(4) . . ?
C5 C4 C3 125.5(5) . . ?
C4 C5 C6 127.9(5) . . ?
C4 C5 C11 117.4(5) . . ?
C6 C5 C11 114.6(4) . . ?
N2 C6 C5 126.4(5) . . ?
N2 C6 C7 106.5(4) . . ?
C5 C6 C7 127.1(5) . . ?
C8 C7 C6 108.7(5) . . ?
C8 C7 H7 125.6 . . ?
C6 C7 H7 125.6 . . ?
C7 C8 C9 107.7(5) . . ?
C7 C8 H8 126.1 . . ?
C9 C8 H8 126.1 . . ?
N2 C9 C10 126.4(5) . . ?
N2 C9 C8 106.9(4) . . ?
C10 C9 C8 126.7(5) . . ?
C9 C10 C1 125.4(5) . 2_666 ?
C9 C10 C16 115.8(4) . . ?
C1 C10 C16 118.7(4) 2_666 . ?
C12 C11 C15 117.2(5) . . ?
C12 C11 C5 123.8(5) . . ?
C15 C11 C5 119.0(5) . . ?
C11 C12 C13 120.4(5) . . ?
C11 C12 H12 119.8 . . ?
C13 C12 H12 119.8 . . ?
N3 C13 C12 122.6(5) . . ?
N3 C13 H13 118.7 . . ?
C12 C13 H13 118.7 . . ?
N3 C14 C15 122.6(5) . . ?
N3 C14 H14 118.7 . . ?
C15 C14 H14 118.7 . . ?
C11 C15 C14 120.2(5) . . ?
C11 C15 H15 119.9 . . ?
C14 C15 H15 119.9 . . ?
C17 C16 C20 116.7(5) . . ?
C17 C16 C10 121.0(5) . . ?
C20 C16 C10 122.2(5) . . ?
C18 C17 C16 120.1(5) . . ?
C18 C17 H17 119.9 . . ?
C16 C17 H17 119.9 . . ?
N4 C18 C17 123.2(5) . . ?
N4 C18 H18 118.4 . . ?
C17 C18 H18 118.4 . . ?
N4 C19 C20 122.8(5) . . ?
N4 C19 H19 118.6 . . ?
C20 C19 H19 118.6 . . ?
C19 C20 C16 120.0(5) . . ?
C19 C20 H20 120.0 . . ?
C16 C20 H20 120.0 . . ?
N5 C21 C22 112.3(5) . . ?
N5 C21 C23 124.2(5) . . ?
C22 C21 C23 123.5(5) . . ?
N6 C22 C21 112.2(5) . . ?
N6 C22 C24 123.3(5) . . ?
C21 C22 C24 124.5(5) . . ?
C21 C23 H23A 109.5 . . ?
C21 C23 H23B 109.5 . . ?
H23A C23 H23B 109.5 . . ?
C21 C23 H23C 109.5 . . ?
H23A C23 H23C 109.5 . . ?
H23B C23 H23C 109.5 . . ?
C22 C24 H24A 109.5 . . ?
C22 C24 H24B 109.5 . . ?
H24A C24 H24B 109.5 . . ?
C22 C24 H24C 109.5 . . ?
H24A C24 H24C 109.5 . . ?
H24B C24 H24C 109.5 . . ?
N7 C25 C26 112.0(5) . . ?
N7 C25 C27 123.9(5) . . ?
C26 C25 C27 124.1(5) . . ?
N8 C26 C25 112.4(5) . . ?
N8 C26 C28 125.0(5) . . ?
C25 C26 C28 122.6(5) . . ?
C25 C27 H27A 109.5 . . ?
C25 C27 H27B 109.5 . . ?
H27A C27 H27B 109.5 . . ?
C25 C27 H27C 109.5 . . ?
H27A C27 H27C 109.5 . . ?
H27B C27 H27C 109.5 . . ?
C26 C28 H28A 109.5 . . ?
C26 C28 H28B 109.5 . . ?
H28A C28 H28B 109.5 . . ?
C26 C28 H28C 109.5 . . ?
H28A C28 H28C 109.5 . . ?
H28B C28 H28C 109.5 . . ?
Co1 C29 H29A 109.5 . . ?
Co1 C29 H29B 109.5 . . ?
H29A C29 H29B 109.5 . . ?
Co1 C29 H29C 109.5 . . ?
H29A C29 H29C 109.5 . . ?
H29B C29 H29C 109.5 . . ?
N9 C30 C31 112.9(5) . . ?
N9 C30 C32 123.6(5) . . ?
C31 C30 C32 123.5(5) . . ?
N10 C31 C30 111.7(5) . . ?
N10 C31 C33 124.3(5) . . ?
C30 C31 C33 124.0(5) . . ?
C30 C32 H32A 109.5 . . ?
C30 C32 H32B 109.5 . . ?
H32A C32 H32B 109.5 . . ?
C30 C32 H32C 109.5 . . ?
H32A C32 H32C 109.5 . . ?
H32B C32 H32C 109.5 . . ?
C31 C33 H33A 109.5 . . ?
C31 C33 H33B 109.5 . . ?
H33A C33 H33B 109.5 . . ?
C31 C33 H33C 109.5 . . ?
H33A C33 H33C 109.5 . . ?
H33B C33 H33C 109.5 . . ?
N11 C34 C35 112.5(5) . . ?
N11 C34 C36 124.5(5) . . ?
C35 C34 C36 123.0(5) . . ?
N12 C35 C34 113.1(5) . . ?
N12 C35 C37 124.2(5) . . ?
C34 C35 C37 122.6(5) . . ?
C34 C36 H36A 109.5 . . ?
C34 C36 H36B 109.5 . . ?
H36A C36 H36B 109.5 . . ?
C34 C36 H36C 109.5 . . ?
H36A C36 H36C 109.5 . . ?
H36B C36 H36C 109.5 . . ?
C35 C37 H37A 109.5 . . ?
C35 C37 H37B 109.5 . . ?
H37A C37 H37B 109.5 . . ?
C35 C37 H37C 109.5 . . ?
H37A C37 H37C 109.5 . . ?
H37B C37 H37C 109.5 . . ?
Co2 C38 H38A 109.5 . . ?
Co2 C38 H38B 109.5 . . ?
H38A C38 H38B 109.5 . . ?
Co2 C38 H38C 109.5 . . ?
H38A C38 H38C 109.5 . . ?
H38B C38 H38C 109.5 . . ?
C6S Cl16 C7S 38.7(6) . . ?
C7S Cl17 C6S 37.0(7) . . ?
Cl1 C1S Cl2 111.4(3) . . ?
Cl1 C1S Cl3 109.9(3) . . ?
Cl2 C1S Cl3 109.4(3) . . ?
Cl1 C1S H1S 108.7 . . ?
Cl2 C1S H1S 108.7 . . ?
Cl3 C1S H1S 108.7 . . ?
Cl6 C2S Cl4 110.3(3) . . ?
Cl6 C2S Cl5 110.4(3) . . ?
Cl4 C2S Cl5 110.5(3) . . ?
Cl6 C2S H2S 108.5 . . ?
Cl4 C2S H2S 108.5 . . ?
Cl5 C2S H2S 108.5 . . ?
Cl9 C3S Cl7 111.2(3) . . ?
Cl9 C3S Cl8 109.8(3) . . ?
Cl7 C3S Cl8 109.9(3) . . ?
Cl9 C3S H3S 108.6 . . ?
Cl7 C3S H3S 108.6 . . ?
Cl8 C3S H3S 108.6 . . ?
Cl10 C4S Cl12 111.4(4) . . ?
Cl10 C4S Cl11 110.5(4) . . ?
Cl12 C4S Cl11 109.3(4) . . ?
Cl10 C4S H4S 108.5 . . ?
Cl12 C4S H4S 108.5 . . ?
Cl11 C4S H4S 108.5 . . ?
Cl13 C5S Cl15 112.7(5) . . ?
Cl13 C5S Cl14 113.8(4) . . ?
Cl15 C5S Cl14 113.0(4) . . ?
Cl13 C5S H5S 105.5 . . ?
Cl15 C5S H5S 105.5 . . ?
Cl14 C5S H5S 105.5 . . ?
Cl16 C6S Cl18 113.5(9) . . ?
Cl16 C6S Cl17 109.9(8) . . ?
Cl18 C6S Cl17 115.5(8) . . ?
Cl16 C6S H6S 105.7 . . ?
Cl18 C6S H6S 105.7 . . ?
Cl17 C6S H6S 105.7 . . ?
Cl17 C7S Cl19 114.9(10) . . ?
Cl17 C7S Cl16 113.0(8) . . ?
Cl19 C7S Cl16 104.3(8) . . ?
Cl17 C7S H7S 108.1 . . ?
Cl19 C7S H7S 108.1 . . ?
Cl16 C7S H7S 108.1 . . ?
Cl19 Cl19 C7S 137.0(8) 2_665 . ?

loop_
_geom_bond_atom_site_label_1
_geom_bond_atom_site_label_2
_geom_bond_distance
_geom_bond_site_symmetry_2
_geom_bond_publ_flag
Co1 N5 1.883(4) . ?
Co1 N7 1.883(4) . ?
Co1 N6 1.885(4) . ?
Co1 N8 1.887(4) . ?
Co1 C29 2.002(5) . ?
Co1 N3 2.079(4) . ?
Co2 N9 1.882(4) . ?
Co2 N12 1.883(4) . ?
Co2 N11 1.887(5) . ?
Co2 N10 1.892(5) . ?
Co2 C38 1.999(5) . ?
Co2 N4 2.055(4) . ?
O1 N5 1.346(6) . ?
O1 H1O 1.37(7) . ?
O2 N6 1.361(5) . ?
O2 H4O 1.08(6) . ?
O3 N7 1.366(6) . ?
O3 H1O 1.13(7) . ?
O4 N8 1.352(5) . ?
O4 H4O 1.40(6) . ?
O5 N9 1.356(5) . ?
O5 H5O 0.88(6) . ?
O6 N10 1.358(5) . ?
O6 H6 0.8400 . ?
O7 N11 1.364(5) . ?
O8 N12 1.343(5) . ?
N1 C1 1.377(6) . ?
N1 C4 1.384(6) . ?
N2 C9 1.361(6) . ?
N2 C6 1.373(6) . ?
N2 H2N 0.8800 . ?
N3 C13 1.331(7) . ?
N3 C14 1.349(7) . ?
N4 C18 1.337(6) . ?
N4 C19 1.344(7) . ?
N5 C21 1.300(7) . ?
N6 C22 1.294(7) . ?
N7 C25 1.300(7) . ?
N8 C26 1.295(7) . ?
N9 C30 1.288(7) . ?
N10 C31 1.294(6) . ?
N11 C34 1.300(7) . ?
N12 C35 1.306(7) . ?
C1 C10 1.399(7) 2_666 ?
C1 C2 1.446(7) . ?
C2 C3 1.339(7) . ?
C2 H2 0.9500 . ?
C3 C4 1.443(7) . ?
C3 H3 0.9500 . ?
C4 C5 1.387(7) . ?
C5 C6 1.392(7) . ?
C5 C11 1.514(7) . ?
C6 C7 1.417(7) . ?
C7 C8 1.350(7) . ?
C7 H7 0.9500 . ?
C8 C9 1.429(7) . ?
C8 H8 0.9500 . ?
C9 C10 1.393(7) . ?
C10 C1 1.399(7) 2_666 ?
C10 C16 1.499(7) . ?
C11 C12 1.367(7) . ?
C11 C15 1.371(8) . ?
C12 C13 1.384(7) . ?
C12 H12 0.9500 . ?
C13 H13 0.9500 . ?
C14 C15 1.377(8) . ?
C14 H14 0.9500 . ?
C15 H15 0.9500 . ?
C16 C17 1.386(7) . ?
C16 C20 1.388(7) . ?
C17 C18 1.382(7) . ?
C17 H17 0.9500 . ?
C18 H18 0.9500 . ?
C19 C20 1.387(7) . ?
C19 H19 0.9500 . ?
C20 H20 0.9500 . ?
C21 C22 1.476(8) . ?
C21 C23 1.482(8) . ?
C22 C24 1.487(8) . ?
C23 H23A 0.9800 . ?
C23 H23B 0.9800 . ?
C23 H23C 0.9800 . ?
C24 H24A 0.9800 . ?
C24 H24B 0.9800 . ?
C24 H24C 0.9800 . ?
C25 C26 1.468(8) . ?
C25 C27 1.496(8) . ?
C26 C28 1.500(7) . ?
C27 H27A 0.9800 . ?
C27 H27B 0.9800 . ?
C27 H27C 0.9800 . ?
C28 H28A 0.9800 . ?
C28 H28B 0.9800 . ?
C28 H28C 0.9800 . ?
C29 H29A 0.9800 . ?
C29 H29B 0.9800 . ?
C29 H29C 0.9800 . ?
C30 C31 1.464(8) . ?
C30 C32 1.499(7) . ?
C31 C33 1.494(8) . ?
C32 H32A 0.9800 . ?
C32 H32B 0.9800 . ?
C32 H32C 0.9800 . ?
C33 H33A 0.9800 . ?
C33 H33B 0.9800 . ?
C33 H33C 0.9800 . ?
C34 C35 1.459(8) . ?
C34 C36 1.487(8) . ?
C35 C37 1.494(8) . ?
C36 H36A 0.9800 . ?
C36 H36B 0.9800 . ?
C36 H36C 0.9800 . ?
C37 H37A 0.9800 . ?
C37 H37B 0.9800 . ?
C37 H37C 0.9800 . ?
C38 H38A 0.9800 . ?
C38 H38B 0.9800 . ?
C38 H38C 0.9800 . ?
Cl1 C1S 1.760(6) . ?
Cl2 C1S 1.762(6) . ?
Cl3 C1S 1.778(6) . ?
Cl4 C2S 1.762(6) . ?
Cl5 C2S 1.776(6) . ?
Cl6 C2S 1.758(6) . ?
Cl7 C3S 1.756(6) . ?
Cl8 C3S 1.774(6) . ?
Cl9 C3S 1.751(6) . ?
Cl10 C4S 1.741(6) . ?
Cl11 C4S 1.766(7) . ?
Cl12 C4S 1.756(7) . ?
Cl13 C5S 1.712(8) . ?
Cl14 C5S 1.740(9) . ?
Cl15 C5S 1.731(8) . ?
Cl16 C6S 1.584(14) . ?
Cl16 C7S 1.836(15) . ?
Cl17 C7S 1.609(16) . ?
Cl17 C6S 1.921(14) . ?
C1S H1S 1.0000 . ?
C2S H2S 1.0000 . ?
C3S H3S 1.0000 . ?
C4S H4S 1.0000 . ?
C5S H5S 1.0000 . ?
C6S Cl18 1.725(15) . ?
C6S H6S 1.0000 . ?
C7S Cl19 1.762(18) . ?
C7S H7S 1.0000 . ?
Cl19 Cl19 1.096(8) 2_665 ?

loop_
_geom_torsion_atom_site_label_1
_geom_torsion_atom_site_label_2
_geom_torsion_atom_site_label_3
_geom_torsion_atom_site_label_4
_geom_torsion
_geom_torsion_site_symmetry_1
_geom_torsion_site_symmetry_2
_geom_torsion_site_symmetry_3
_geom_torsion_site_symmetry_4
_geom_torsion_publ_flag
N5 Co1 N3 C13 -110.8(4) . . . . ?
N7 Co1 N3 C13 150.4(4) . . . . ?
N6 Co1 N3 C13 -29.3(4) . . . . ?
N8 Co1 N3 C13 69.3(4) . . . . ?
C29 Co1 N3 C13 -112(5) . . . . ?
N5 Co1 N3 C14 66.0(4) . . . . ?
N7 Co1 N3 C14 -32.9(4) . . . . ?
N6 Co1 N3 C14 147.5(4) . . . . ?
N8 Co1 N3 C14 -114.0(4) . . . . ?
C29 Co1 N3 C14 65(5) . . . . ?
N9 Co2 N4 C18 -46.8(4) . . . . ?
N12 Co2 N4 C18 133.2(4) . . . . ?
N11 Co2 N4 C18 51.2(4) . . . . ?
N10 Co2 N4 C18 -127.5(4) . . . . ?
C38 Co2 N4 C18 -160(19) . . . . ?
N9 Co2 N4 C19 129.8(4) . . . . ?
N12 Co2 N4 C19 -50.2(4) . . . . ?
N11 Co2 N4 C19 -132.2(4) . . . . ?
N10 Co2 N4 C19 49.1(4) . . . . ?
C38 Co2 N4 C19 16(19) . . . . ?
N7 Co1 N5 C21 -178.6(4) . . . . ?
N6 Co1 N5 C21 -1.7(4) . . . . ?
N8 Co1 N5 C21 -93(9) . . . . ?
C29 Co1 N5 C21 -91.4(4) . . . . ?
N3 Co1 N5 C21 88.7(4) . . . . ?
N7 Co1 N5 O1 0.7(4) . . . . ?
N6 Co1 N5 O1 177.5(4) . . . . ?
N8 Co1 N5 O1 86(9) . . . . ?
C29 Co1 N5 O1 87.9(4) . . . . ?
N3 Co1 N5 O1 -92.1(4) . . . . ?
N5 Co1 N6 C22 3.7(4) . . . . ?
N7 Co1 N6 C22 101(4) . . . . ?
N8 Co1 N6 C22 -177.7(4) . . . . ?
C29 Co1 N6 C22 92.4(4) . . . . ?
N3 Co1 N6 C22 -85.1(4) . . . . ?
N5 Co1 N6 O2 180.0(4) . . . . ?
N7 Co1 N6 O2 -82(4) . . . . ?
N8 Co1 N6 O2 -1.4(4) . . . . ?
C29 Co1 N6 O2 -91.3(4) . . . . ?
N3 Co1 N6 O2 91.2(4) . . . . ?
N5 Co1 N7 C25 178.6(4) . . . . ?
N6 Co1 N7 C25 81(4) . . . . ?
N8 Co1 N7 C25 0.0(4) . . . . ?
C29 Co1 N7 C25 90.4(4) . . . . ?
N3 Co1 N7 C25 -92.1(4) . . . . ?
N5 Co1 N7 O3 -1.4(4) . . . . ?
N6 Co1 N7 O3 -99(4) . . . . ?
N8 Co1 N7 O3 179.9(4) . . . . ?
C29 Co1 N7 O3 -89.7(4) . . . . ?
N3 Co1 N7 O3 87.9(4) . . . . ?
N5 Co1 N8 C26 -86(9) . . . . ?
N7 Co1 N8 C26 -0.5(4) . . . . ?
N6 Co1 N8 C26 -177.4(4) . . . . ?
C29 Co1 N8 C26 -87.9(4) . . . . ?
N3 Co1 N8 C26 92.0(4) . . . . ?
N5 Co1 N8 O4 95(9) . . . . ?
N7 Co1 N8 O4 -179.0(4) . . . . ?
N6 Co1 N8 O4 4.1(4) . . . . ?
C29 Co1 N8 O4 93.6(4) . . . . ?
N3 Co1 N8 O4 -86.5(4) . . . . ?
N12 Co2 N9 C30 89(3) . . . . ?
N11 Co2 N9 C30 175.8(4) . . . . ?
N10 Co2 N9 C30 -0.4(4) . . . . ?
C38 Co2 N9 C30 87.9(4) . . . . ?
N4 Co2 N9 C30 -91.5(4) . . . . ?
N12 Co2 N9 O5 -89(3) . . . . ?
N11 Co2 N9 O5 -2.2(4) . . . . ?
N10 Co2 N9 O5 -178.4(4) . . . . ?
C38 Co2 N9 O5 -90.1(4) . . . . ?
N4 Co2 N9 O5 90.5(4) . . . . ?
N9 Co2 N10 C31 0.8(4) . . . . ?
N12 Co2 N10 C31 -175.8(4) . . . . ?
N11 Co2 N10 C31 -69(3) . . . . ?
C38 Co2 N10 C31 -88.4(4) . . . . ?
N4 Co2 N10 C31 91.9(4) . . . . ?
N9 Co2 N10 O6 178.9(4) . . . . ?
N12 Co2 N10 O6 2.4(4) . . . . ?
N11 Co2 N10 O6 109(3) . . . . ?
C38 Co2 N10 O6 89.7(4) . . . . ?
N4 Co2 N10 O6 -89.9(4) . . . . ?
N9 Co2 N11 C34 -174.5(4) . . . . ?
N12 Co2 N11 C34 2.1(4) . . . . ?
N10 Co2 N11 C34 -105(3) . . . . ?
C38 Co2 N11 C34 -85.8(4) . . . . ?
N4 Co2 N11 C34 93.8(4) . . . . ?
N9 Co2 N11 O7 4.6(4) . . . . ?
N12 Co2 N11 O7 -178.8(4) . . . . ?
N10 Co2 N11 O7 74(3) . . . . ?
C38 Co2 N11 O7 93.3(4) . . . . ?
N4 Co2 N11 O7 -87.1(4) . . . . ?
N9 Co2 N12 C35 84(3) . . . . ?
N11 Co2 N12 C35 -3.3(4) . . . . ?
N10 Co2 N12 C35 172.8(4) . . . . ?
C38 Co2 N12 C35 85.0(4) . . . . ?
N4 Co2 N12 C35 -95.6(4) . . . . ?
N9 Co2 N12 O8 -93(3) . . . . ?
N11 Co2 N12 O8 179.5(4) . . . . ?
N10 Co2 N12 O8 -4.4(4) . . . . ?
C38 Co2 N12 O8 -92.2(4) . . . . ?
N4 Co2 N12 O8 87.2(3) . . . . ?
C4 N1 C1 C10 178.5(5) . . . 2_666 ?
C4 N1 C1 C2 0.3(6) . . . . ?
N1 C1 C2 C3 0.3(7) . . . . ?
C10 C1 C2 C3 -177.9(5) 2_666 . . . ?
C1 C2 C3 C4 -0.7(7) . . . . ?
C1 N1 C4 C5 -178.9(5) . . . . ?
C1 N1 C4 C3 -0.7(6) . . . . ?
C2 C3 C4 N1 1.0(7) . . . . ?
C2 C3 C4 C5 179.1(6) . . . . ?
N1 C4 C5 C6 3.1(9) . . . . ?
C3 C4 C5 C6 -174.7(6) . . . . ?
N1 C4 C5 C11 179.8(5) . . . . ?
C3 C4 C5 C11 1.9(8) . . . . ?
C9 N2 C6 C5 178.7(5) . . . . ?
C9 N2 C6 C7 -0.3(6) . . . . ?
C4 C5 C6 N2 1.3(9) . . . . ?
C11 C5 C6 N2 -175.4(5) . . . . ?
C4 C5 C6 C7 -179.9(6) . . . . ?
C11 C5 C6 C7 3.4(8) . . . . ?
N2 C6 C7 C8 0.9(6) . . . . ?
C5 C6 C7 C8 -178.1(5) . . . . ?
C6 C7 C8 C9 -1.1(6) . . . . ?
C6 N2 C9 C10 179.8(5) . . . . ?
C6 N2 C9 C8 -0.4(6) . . . . ?
C7 C8 C9 N2 0.9(6) . . . . ?
C7 C8 C9 C10 -179.3(5) . . . . ?
N2 C9 C10 C1 -0.7(9) . . . 2_666 ?
C8 C9 C10 C1 179.6(5) . . . 2_666 ?
N2 C9 C10 C16 -178.7(5) . . . . ?
C8 C9 C10 C16 1.5(8) . . . . ?
C4 C5 C11 C12 81.7(7) . . . . ?
C6 C5 C11 C12 -101.2(6) . . . . ?
C4 C5 C11 C15 -99.3(6) . . . . ?
C6 C5 C11 C15 77.7(6) . . . . ?
C15 C11 C12 C13 0.1(8) . . . . ?
C5 C11 C12 C13 179.1(5) . . . . ?
C14 N3 C13 C12 -0.8(8) . . . . ?
Co1 N3 C13 C12 176.0(4) . . . . ?
C11 C12 C13 N3 0.9(8) . . . . ?
C13 N3 C14 C15 -0.2(8) . . . . ?
Co1 N3 C14 C15 -177.1(4) . . . . ?
C12 C11 C15 C14 -1.1(8) . . . . ?
C5 C11 C15 C14 179.8(5) . . . . ?
N3 C14 C15 C11 1.2(9) . . . . ?
C9 C10 C16 C17 63.1(7) . . . . ?
C1 C10 C16 C17 -115.0(6) 2_666 . . . ?
C9 C10 C16 C20 -113.9(6) . . . . ?
C1 C10 C16 C20 67.9(7) 2_666 . . . ?
C20 C16 C17 C18 0.3(8) . . . . ?
C10 C16 C17 C18 -176.9(5) . . . . ?
C19 N4 C18 C17 -1.1(7) . . . . ?
Co2 N4 C18 C17 175.7(4) . . . . ?
C16 C17 C18 N4 0.6(8) . . . . ?
C18 N4 C19 C20 0.6(7) . . . . ?
Co2 N4 C19 C20 -176.1(4) . . . . ?
N4 C19 C20 C16 0.3(8) . . . . ?
C17 C16 C20 C19 -0.7(8) . . . . ?
C10 C16 C20 C19 176.4(5) . . . . ?
O1 N5 C21 C22 -179.4(4) . . . . ?
Co1 N5 C21 C22 -0.2(6) . . . . ?
O1 N5 C21 C23 -0.8(8) . . . . ?
Co1 N5 C21 C23 178.4(4) . . . . ?
O2 N6 C22 C21 178.9(4) . . . . ?
Co1 N6 C22 C21 -4.6(6) . . . . ?
O2 N6 C22 C24 -2.1(8) . . . . ?
Co1 N6 C22 C24 174.3(4) . . . . ?
N5 C21 C22 N6 3.1(7) . . . . ?
C23 C21 C22 N6 -175.6(5) . . . . ?
N5 C21 C22 C24 -175.9(5) . . . . ?
C23 C21 C22 C24 5.5(9) . . . . ?
O3 N7 C25 C26 -179.5(4) . . . . ?
Co1 N7 C25 C26 0.4(6) . . . . ?
O3 N7 C25 C27 1.6(8) . . . . ?
Co1 N7 C25 C27 -178.4(4) . . . . ?
O4 N8 C26 C25 179.4(4) . . . . ?
Co1 N8 C26 C25 0.9(6) . . . . ?
O4 N8 C26 C28 -0.7(8) . . . . ?
Co1 N8 C26 C28 -179.2(4) . . . . ?
N7 C25 C26 N8 -0.8(7) . . . . ?
C27 C25 C26 N8 178.0(5) . . . . ?
N7 C25 C26 C28 179.2(5) . . . . ?
C27 C25 C26 C28 -1.9(8) . . . . ?
O5 N9 C30 C31 178.1(4) . . . . ?
Co2 N9 C30 C31 0.0(6) . . . . ?
O5 N9 C30 C32 0.7(7) . . . . ?
Co2 N9 C30 C32 -177.4(4) . . . . ?
O6 N10 C31 C30 -179.2(4) . . . . ?
Co2 N10 C31 C30 -1.0(5) . . . . ?
O6 N10 C31 C33 -1.6(7) . . . . ?
Co2 N10 C31 C33 176.6(4) . . . . ?
N9 C30 C31 N10 0.6(6) . . . . ?
C32 C30 C31 N10 178.0(5) . . . . ?
N9 C30 C31 C33 -177.0(5) . . . . ?
C32 C30 C31 C33 0.5(8) . . . . ?
O7 N11 C34 C35 -179.7(4) . . . . ?
Co2 N11 C34 C35 -0.6(6) . . . . ?
O7 N11 C34 C36 0.6(8) . . . . ?
Co2 N11 C34 C36 179.7(4) . . . . ?
O8 N12 C35 C34 -179.0(4) . . . . ?
Co2 N12 C35 C34 3.8(6) . . . . ?
O8 N12 C35 C37 3.1(8) . . . . ?
Co2 N12 C35 C37 -174.1(4) . . . . ?
N11 C34 C35 N12 -2.1(6) . . . . ?
C36 C34 C35 N12 177.6(5) . . . . ?
N11 C34 C35 C37 175.9(5) . . . . ?
C36 C34 C35 C37 -4.4(8) . . . . ?
C7S Cl16 C6S Cl18 -178.5(16) . . . . ?
C7S Cl16 C6S Cl17 50.5(9) . . . . ?
C7S Cl17 C6S Cl16 -66.2(11) . . . . ?
C7S Cl17 C6S Cl18 163.8(17) . . . . ?
C6S Cl17 C7S Cl19 173.3(16) . . . . ?
C6S Cl17 C7S Cl16 53.8(10) . . . . ?
C6S Cl16 C7S Cl17 -70.2(12) . . . . ?
C6S Cl16 C7S Cl19 164.3(15) . . . . ?
Cl17 C7S Cl19 Cl19 19.5(14) . . . 2_665 ?
Cl16 C7S Cl19 Cl19 143.8(9) . . . 2_665 ?
